data_7158214
loop_
_publ_author_name
'Liu, Fengting'
'Wang, Min'
'Qu, Jiatong'
'Lu, Haifeng'
'Gao, Hongyin'

_publ_section_title
;
 Synthesis of non-C<sub>2</sub> symmetrical NOBIN-type biaryls through a
 cascade N-arylation and [3,3]-sigmatropic rearrangement from
 O-arylhydroxylamines and diaryliodonium salts.
;
_journal_issue 33
_journal_name_full 'Organic &amp; biomolecular chemistry'
_journal_page_first 7246
_journal_page_last 7251
_journal_paper_doi 10.1039/d1ob00636c
_journal_volume 19
_journal_year 2021
_chemical_formula_moiety 'C30 H23 N O3'
_chemical_formula_sum 'C30 H23 N O3'
_chemical_formula_weight 445.49
_space_group_crystal_system triclinic
_space_group_IT_number 2
_space_group_name_Hall '-P 1'
_space_group_name_H-M_alt 'P -1'
_atom_sites_solution_hydrogens geom
_atom_sites_solution_primary dual
_audit_creation_date 2020-09-15
_audit_creation_method
;
Olex2 1.3
(compiled 2020.07.31 svn.rc2a77460 for OlexSys, GUI svn.r6145)
;
_audit_update_record
;
2020-12-12 deposited with the CCDC.	2021-08-05 downloaded from the CCDC.
;
_cell_angle_alpha 97.174(3)
_cell_angle_beta 111.174(3)
_cell_angle_gamma 92.350(3)
_cell_formula_units_Z 2
_cell_length_a 9.4667(4)
_cell_length_b 10.6302(4)
_cell_length_c 12.2360(4)
_cell_measurement_reflns_used 7540
_cell_measurement_temperature 173.00(10)
_cell_measurement_theta_max 75.9300
_cell_measurement_theta_min 3.9160
_cell_volume 1134.28(8)
_computing_cell_refinement 'CrysAlisPro 1.171.40.68a (Rigaku OD, 2019)'
_computing_data_collection 'CrysAlisPro 1.171.40.68a (Rigaku OD, 2019)'
_computing_data_reduction 'CrysAlisPro 1.171.40.68a (Rigaku OD, 2019)'
_computing_molecular_graphics 'Olex2 1.3 (Dolomanov et al., 2009)'
_computing_publication_material 'Olex2 1.3 (Dolomanov et al., 2009)'
_computing_structure_refinement 'SHELXL 2013/4 (Sheldrick, 2015)'
_computing_structure_solution 'SHELXT 2018/2 (Sheldrick, 2018)'
_diffrn_ambient_environment N~2~
_diffrn_ambient_temperature 173.00(10)
_diffrn_detector 'Hybrid Pixel Array Detector'
_diffrn_detector_area_resol_mean 10.0000
_diffrn_detector_type HyPix
_diffrn_measured_fraction_theta_full 0.973
_diffrn_measured_fraction_theta_max 0.986
_diffrn_measurement_details
;
List of Runs (angles in degrees, time in seconds):

  # Type    Start    End  Width  t~exp~   \w     \q     \k     \f   Frames
#--------------------------------------------------------------------------
  1  \w    137.00 178.00   1.00    0.60    --  106.49  19.00 -90.00   41
  2  \w     89.00 126.00   1.00    0.60    --  106.49  77.00 120.00   37
  3  \w    136.00 178.00   1.00    0.60    --  106.49  77.00 120.00   42
  4  \w     95.00 174.00   1.00    0.60    --  106.49  62.00 170.00   79
  5  \w     32.00 114.00   1.00    0.10    --   48.45  62.00 170.00   82
  6  \w    111.00 176.00   1.00    0.60    --  106.49  19.00  60.00   65
  7  \w     95.00 134.00   1.00    0.60    --  106.49  19.00 -90.00   39
  8  \w     41.00  66.00   1.00    0.60    --  106.49 -57.00-120.00   25
  9  \w    145.00 178.00   1.00    0.60    --  106.49 125.00  90.00   33
 10  \w    102.00 134.00   1.00    0.60    --  106.49 125.00  90.00   32
 11  \w     34.00  59.00   1.00    0.60    --  106.49 -62.00  33.00   25
 12  \w    -23.00  43.00   1.00    0.10    --   48.45 -62.00  33.00   66
 13  \w     34.00 102.00   1.00    0.60    --  106.49 -99.00-120.00   68
 14  \w     83.00 109.00   1.00    0.60    --  106.49-125.00-120.00   26
 15  \w     65.00 106.00   1.00    0.60    --  106.49-125.00-150.00   41
 16  \w     40.00  81.00   1.00    0.60    --  106.49-125.00-120.00   41
 17  \w     34.00  60.00   1.00    0.60    --  106.49-125.00-150.00   26
 18  \w     35.00  96.00   1.00    0.10    --   48.45-125.00-120.00   61
 19  \w     73.00 104.00   1.00    0.60    --  106.49 -99.00 -30.00   31
 20  \w     43.00 105.00   1.00    0.60    --  106.49 -99.00 -90.00   62
 21  \w     34.00  64.00   1.00    0.60    --  106.49 -99.00 -30.00   30
 22  \w     36.00 106.00   1.00    0.60    --  106.49 -99.00  30.00   70
 23  \w     37.00  99.00   1.00    0.60    --  106.49 -99.00  90.00   62
 24  \w     40.00  80.00   1.00    0.60    --  106.49-125.00 150.00   40
 25  \w     86.00 111.00   1.00    0.60    --  106.49-125.00 150.00   25
 26  \w    -72.00 -34.00   1.00    0.60    --  -86.25  62.00 170.00   38
 27  \w    -64.00   9.00   1.00    0.10    --  -48.45  62.00 170.00   73
 28  \w    -66.00 -15.00   1.00    0.60    --  -86.25  57.00   0.00   51
 29  \w    -43.00 -17.00   1.00    0.60    --  -86.25  38.00 -30.00   26
 30  \w    -43.00 -18.00   1.00    0.60    --  -86.25  38.00-180.00   25
 31  \w   -119.00 -94.00   1.00    0.10    --  -48.45 -62.00  33.00   25
 32  \w    -87.00 -32.00   1.00    0.10    --  -48.45 -62.00  33.00   55
 33  \w   -109.00 -84.00   1.00    0.60    --  -86.25 -62.00  33.00   25
 34  \w   -143.00-114.00   1.00    0.60    --  -86.25 -62.00  33.00   29
;
_diffrn_measurement_device 'four-circle diffractometer'
_diffrn_measurement_device_type 'XtaLAB Synergy, Dualflex, HyPix'
_diffrn_measurement_method '\w scans'
_diffrn_measurement_specimen_support 'Mitegen 50um'
_diffrn_orient_matrix_type 'CrysAlisPro convention (1999,Acta A55,543-557)'
_diffrn_orient_matrix_UB_11 0.1382470000
_diffrn_orient_matrix_UB_12 -0.0544656000
_diffrn_orient_matrix_UB_13 -0.0204602000
_diffrn_orient_matrix_UB_21 0.0172152000
_diffrn_orient_matrix_UB_22 -0.0843674000
_diffrn_orient_matrix_UB_23 0.0968551000
_diffrn_orient_matrix_UB_31 -0.1063676000
_diffrn_orient_matrix_UB_32 -0.1069458000
_diffrn_orient_matrix_UB_33 -0.0940744000
_diffrn_radiation_collimation 0.3
_diffrn_radiation_monochromator mirror
_diffrn_radiation_probe x-ray
_diffrn_radiation_type 'Cu K\a'
_diffrn_radiation_wavelength 1.54184
_diffrn_reflns_av_R_equivalents 0.0260
_diffrn_reflns_av_unetI/netI 0.0301
_diffrn_reflns_Laue_measured_fraction_full 0.973
_diffrn_reflns_Laue_measured_fraction_max 0.986
_diffrn_reflns_limit_h_max 11
_diffrn_reflns_limit_h_min -11
_diffrn_reflns_limit_k_max 12
_diffrn_reflns_limit_k_min -12
_diffrn_reflns_limit_l_max 14
_diffrn_reflns_limit_l_min -14
_diffrn_reflns_number 11182
_diffrn_reflns_point_group_measured_fraction_full 0.973
_diffrn_reflns_point_group_measured_fraction_max 0.986
_diffrn_reflns_theta_full 67.684
_diffrn_reflns_theta_max 67.079
_diffrn_reflns_theta_min 3.919
_diffrn_source 'micro-focus sealed X-ray tube'
_diffrn_source_current 24.0
_diffrn_source_power 1.2
_diffrn_source_target Mo
_diffrn_source_type 'PhotonJet (Cu) X-ray Source'
_diffrn_source_voltage 50.0
_exptl_absorpt_coefficient_mu 0.670
_exptl_absorpt_correction_T_max 1.00000
_exptl_absorpt_correction_T_min 0.82998
_exptl_absorpt_correction_type multi-scan
_exptl_absorpt_process_details
;
CrysAlisPro 1.171.40.68a (Rigaku Oxford Diffraction, 2019)
Empirical absorption correction using spherical harmonics,
 implemented in SCALE3 ABSPACK scaling algorithm.
;
_exptl_crystal_colour 'clear light colourless'
_exptl_crystal_colour_lustre clear
_exptl_crystal_colour_modifier light
_exptl_crystal_colour_primary colourless
_exptl_crystal_density_diffrn 1.304
_exptl_crystal_description block
_exptl_crystal_F_000 468
_exptl_crystal_size_max 0.03
_exptl_crystal_size_mid 0.02
_exptl_crystal_size_min 0.01
_refine_diff_density_max 0.140
_refine_diff_density_min -0.204
_refine_diff_density_rms 0.042
_refine_ls_extinction_method none
_refine_ls_goodness_of_fit_ref 1.045
_refine_ls_hydrogen_treatment constr
_refine_ls_matrix_type full
_refine_ls_number_parameters 307
_refine_ls_number_reflns 4003
_refine_ls_number_restraints 0
_refine_ls_restrained_S_all 1.045
_refine_ls_R_factor_all 0.0392
_refine_ls_R_factor_gt 0.0349
_refine_ls_shift/su_max 0.000
_refine_ls_shift/su_mean 0.000
_refine_ls_structure_factor_coef Fsqd
_refine_ls_weighting_details 'w=1/[\s^2^(Fo^2^)+(0.0439P)^2^+0.2193P] where P=(Fo^2^+2Fc^2^)/3'
_refine_ls_weighting_scheme calc
_refine_ls_wR_factor_gt 0.0883
_refine_ls_wR_factor_ref 0.0912
_reflns_Friedel_coverage 0.000
_reflns_number_gt 3565
_reflns_number_total 4003
_reflns_threshold_expression 'I > 2\s(I)'
_cod_data_source_file d1ob00636c2.cif
_cod_data_source_block 200912c
_cod_depositor_comments 'Adding full bibliography for 7158213--7158214.cif.'
_cod_original_cell_volume 1134.28(7)
_cod_database_code 7158214
_shelxl_version_number 2013-4
_chemical_oxdiff_formula CN
_shelx_space_group_comment
;
The symmetry employed for this shelxl refinement is uniquely defined
by the following loop, which should always be used as a source of
symmetry information in preference to the above space-group names.
They are only intended as comments.
;
_shelx_estimated_absorpt_t_max 0.993
_shelx_estimated_absorpt_t_min 0.980
_diffrn_oxdiff_digest_frames
;
0124cea257839cf4f32f8bbb631c3f184a01496e42f
;
_reflns_odcompleteness_completeness 98.67
_reflns_odcompleteness_iscentric 1
_reflns_odcompleteness_theta 66.97
_olex2_refinement_description
;
1. Fixed Uiso
 At 1.2 times of:
  All C(H) groups, All C(H,H) groups, All N(H) groups
2.a Secondary CH2 refined with riding coordinates:
 C20(H20A,H20B)
2.b Aromatic/amide H refined with riding coordinates:
 N17(H17), C8(H8), C3(H3), C16(H16), C15(H15), C33(H33), C9(H9), C34(H34),
 C32(H32), C13(H13), C30(H30), C31(H31), C14(H14), C23(H23), C6(H6), C4(H4),
 C7(H7), C25(H25), C27(H27), C26(H26), C24(H24)
;
_olex2_submission_special_instructions 'No special instructions were received'
_oxdiff_exptl_absorpt_empirical_details
;
Empirical correction (ABSPACK) includes:
- Absorption correction using spherical harmonics
- Frame scaling
;
_oxdiff_exptl_absorpt_empirical_full_max 1.535
_oxdiff_exptl_absorpt_empirical_full_min 0.717

loop_
_space_group_symop_operation_xyz
'x, y, z'
'-x, -y, -z'

loop_
_atom_site_label
_atom_site_type_symbol
_atom_site_fract_x
_atom_site_fract_y
_atom_site_fract_z
_atom_site_U_iso_or_equiv
_atom_site_adp_type
_atom_site_occupancy
_atom_site_site_symmetry_order
_atom_site_calc_flag
_atom_site_refinement_flags_posn
_atom_site_refinement_flags_adp
_atom_site_refinement_flags_occupancy
_atom_site_disorder_assembly
_atom_site_disorder_group
O28 O 0.40236(10) 0.45736(8) 0.27102(8) 0.0340(2) Uani 1 1 d . . . . .
C11 C 0.41965(13) 0.28346(11) 0.08941(10) 0.0240(2) Uani 1 1 d . . . . .
O19 O 0.72307(10) 0.01535(8) 0.31096(7) 0.0339(2) Uani 1 1 d . . . . .
C10 C 0.69144(13) 0.38128(10) 0.14573(9) 0.0235(2) Uani 1 1 d . . . . .
N17 N 0.55002(12) 0.12138(9) 0.19556(9) 0.0304(2) Uani 1 1 d . . . . .
H17 H 0.6162 0.1833 0.2376 0.037 Uiso 1 1 calc R . . . .
C8 C 0.85176(15) 0.29949(12) 0.04253(11) 0.0342(3) Uani 1 1 d . . . . .
H8 H 0.8657 0.2410 -0.0150 0.041 Uiso 1 1 calc R . . . .
O21 O 0.50390(11) -0.09406(8) 0.18148(8) 0.0402(2) Uani 1 1 d . . . . .
C3 C 0.65578(14) 0.56095(11) 0.32045(10) 0.0283(3) Uani 1 1 d . . . . .
H3 H 0.6426 0.6206 0.3776 0.034 Uiso 1 1 calc R . . . .
C16 C 0.29418(14) 0.32081(11) 0.00253(10) 0.0290(3) Uani 1 1 d . . . . .
H16 H 0.2921 0.4057 -0.0090 0.035 Uiso 1 1 calc R . . . .
C2 C 0.53564(13) 0.46851(10) 0.24988(10) 0.0253(2) Uani 1 1 d . . . . .
C12 C 0.42089(13) 0.15536(11) 0.10608(10) 0.0256(2) Uani 1 1 d . . . . .
C29 C 0.35415(13) 0.56614(11) 0.31779(10) 0.0278(3) Uani 1 1 d . . . . .
C1 C 0.54998(13) 0.37940(10) 0.16350(9) 0.0230(2) Uani 1 1 d . . . . .
C15 C 0.17188(14) 0.23389(12) -0.06743(11) 0.0334(3) Uani 1 1 d . . . . .
H15 H 0.0888 0.2602 -0.1254 0.040 Uiso 1 1 calc R . . . .
C5 C 0.81342(13) 0.47386(10) 0.21750(10) 0.0251(2) Uani 1 1 d . . . . .
C33 C 0.27517(15) 0.77556(13) 0.30867(13) 0.0410(3) Uani 1 1 d . . . . .
H33 H 0.2599 0.8481 0.2721 0.049 Uiso 1 1 calc R . . . .
C9 C 0.71506(14) 0.29449(11) 0.05746(10) 0.0288(3) Uani 1 1 d . . . . .
H9 H 0.6370 0.2335 0.0092 0.035 Uiso 1 1 calc R . . . .
C34 C 0.33324(14) 0.67289(12) 0.26287(11) 0.0343(3) Uani 1 1 d . . . . .
H34 H 0.3576 0.6762 0.1961 0.041 Uiso 1 1 calc R . . . .
C32 C 0.23988(15) 0.77058(13) 0.40833(13) 0.0430(3) Uani 1 1 d . . . . .
H32 H 0.2016 0.8399 0.4390 0.052 Uiso 1 1 calc R . . . .
C13 C 0.29792(14) 0.06793(11) 0.03605(11) 0.0320(3) Uani 1 1 d . . . . .
H13 H 0.2986 -0.0170 0.0471 0.038 Uiso 1 1 calc R . . . .
C18 C 0.58348(13) 0.00420(11) 0.22399(10) 0.0267(2) Uani 1 1 d . . . . .
C30 C 0.31901(14) 0.55889(13) 0.41722(11) 0.0334(3) Uani 1 1 d . . . . .
H30 H 0.3336 0.4860 0.4533 0.040 Uiso 1 1 calc R . . . .
C20 C 0.78609(15) -0.10231(12) 0.34400(11) 0.0337(3) Uani 1 1 d . . . . .
H20A H 0.8888 -0.1005 0.3443 0.040 Uiso 1 1 calc R . . . .
H20B H 0.7256 -0.1731 0.2855 0.040 Uiso 1 1 calc R . . . .
C31 C 0.26143(15) 0.66272(14) 0.46228(12) 0.0406(3) Uani 1 1 d . . . . .
H31 H 0.2373 0.6594 0.5292 0.049 Uiso 1 1 calc R . . . .
C14 C 0.17475(14) 0.10808(12) -0.05006(11) 0.0343(3) Uani 1 1 d . . . . .
H14 H 0.0930 0.0496 -0.0967 0.041 Uiso 1 1 calc R . . . .
C23 C 0.92179(15) -0.15286(12) 0.54832(11) 0.0347(3) Uani 1 1 d . . . . .
H23 H 1.0101 -0.1547 0.5317 0.042 Uiso 1 1 calc R . . . .
C22 C 0.78923(14) -0.12270(10) 0.46441(10) 0.0280(3) Uani 1 1 d . . . . .
C6 C 0.95174(13) 0.47683(11) 0.19803(11) 0.0302(3) Uani 1 1 d . . . . .
H6 H 1.0309 0.5380 0.2441 0.036 Uiso 1 1 calc R . . . .
C4 C 0.79098(13) 0.56250(11) 0.30468(10) 0.0279(3) Uani 1 1 d . . . . .
H4 H 0.8701 0.6230 0.3521 0.034 Uiso 1 1 calc R . . . .
C7 C 0.97114(14) 0.39160(13) 0.11282(11) 0.0345(3) Uani 1 1 d . . . . .
H7 H 1.0630 0.3944 0.1013 0.041 Uiso 1 1 calc R . . . .
C25 C 0.79454(19) -0.17737(15) 0.68278(13) 0.0476(4) Uani 1 1 d . . . . .
H25 H 0.7959 -0.1962 0.7553 0.057 Uiso 1 1 calc R . . . .
C27 C 0.65919(15) -0.11869(12) 0.49162(12) 0.0368(3) Uani 1 1 d . . . . .
H27 H 0.5695 -0.0975 0.4367 0.044 Uiso 1 1 calc R . . . .
C26 C 0.66211(17) -0.14610(14) 0.59999(13) 0.0452(3) Uani 1 1 d . . . . .
H26 H 0.5742 -0.1434 0.6172 0.054 Uiso 1 1 calc R . . . .
C24 C 0.92464(18) -0.18041(15) 0.65690(13) 0.0463(3) Uani 1 1 d . . . . .
H24 H 1.0144 -0.2009 0.7123 0.056 Uiso 1 1 calc R . . . .

loop_
_atom_site_aniso_label
_atom_site_aniso_U_11
_atom_site_aniso_U_22
_atom_site_aniso_U_33
_atom_site_aniso_U_23
_atom_site_aniso_U_13
_atom_site_aniso_U_12
O28 0.0349(5) 0.0264(4) 0.0465(5) -0.0046(4) 0.0257(4) -0.0025(3)
C11 0.0238(5) 0.0251(6) 0.0246(5) 0.0014(4) 0.0118(4) 0.0017(4)
O19 0.0352(5) 0.0234(4) 0.0353(4) 0.0058(3) 0.0032(4) 0.0026(3)
C10 0.0258(6) 0.0213(5) 0.0237(5) 0.0060(4) 0.0083(4) 0.0036(4)
N17 0.0291(5) 0.0206(5) 0.0334(5) 0.0029(4) 0.0027(4) -0.0031(4)
C8 0.0357(7) 0.0366(7) 0.0333(6) -0.0003(5) 0.0177(5) 0.0050(5)
O21 0.0437(5) 0.0234(4) 0.0425(5) 0.0049(4) 0.0039(4) -0.0044(4)
C3 0.0337(6) 0.0225(5) 0.0285(6) -0.0013(4) 0.0132(5) 0.0014(5)
C16 0.0297(6) 0.0284(6) 0.0288(6) 0.0045(5) 0.0106(5) 0.0043(5)
C2 0.0268(6) 0.0227(5) 0.0292(6) 0.0052(4) 0.0132(5) 0.0029(4)
C12 0.0258(6) 0.0256(6) 0.0252(5) 0.0013(4) 0.0101(5) 0.0009(4)
C29 0.0223(6) 0.0290(6) 0.0297(6) -0.0042(5) 0.0098(5) -0.0005(4)
C1 0.0257(6) 0.0197(5) 0.0240(5) 0.0054(4) 0.0089(4) 0.0026(4)
C15 0.0266(6) 0.0403(7) 0.0293(6) 0.0029(5) 0.0063(5) 0.0043(5)
C5 0.0244(6) 0.0231(5) 0.0264(5) 0.0067(4) 0.0068(5) 0.0029(4)
C33 0.0332(7) 0.0316(7) 0.0578(8) 0.0064(6) 0.0163(6) 0.0047(5)
C9 0.0293(6) 0.0279(6) 0.0284(6) 0.0004(5) 0.0113(5) 0.0004(5)
C34 0.0330(6) 0.0356(7) 0.0358(6) 0.0035(5) 0.0154(5) -0.0001(5)
C32 0.0305(7) 0.0386(7) 0.0574(8) -0.0120(6) 0.0193(6) 0.0029(5)
C13 0.0321(6) 0.0247(6) 0.0360(6) 0.0001(5) 0.0109(5) -0.0031(5)
C18 0.0311(6) 0.0233(6) 0.0248(5) 0.0022(4) 0.0101(5) -0.0004(5)
C30 0.0292(6) 0.0412(7) 0.0298(6) 0.0042(5) 0.0111(5) 0.0047(5)
C20 0.0400(7) 0.0266(6) 0.0340(6) 0.0067(5) 0.0115(5) 0.0100(5)
C31 0.0350(7) 0.0523(8) 0.0352(7) -0.0058(6) 0.0176(6) 0.0041(6)
C14 0.0262(6) 0.0361(7) 0.0339(6) -0.0044(5) 0.0071(5) -0.0050(5)
C23 0.0305(6) 0.0385(7) 0.0360(6) 0.0077(5) 0.0124(5) 0.0047(5)
C22 0.0315(6) 0.0182(5) 0.0317(6) 0.0000(4) 0.0102(5) 0.0006(4)
C6 0.0232(6) 0.0293(6) 0.0351(6) 0.0053(5) 0.0073(5) 0.0004(5)
C4 0.0274(6) 0.0225(5) 0.0292(6) 0.0006(4) 0.0063(5) -0.0010(4)
C7 0.0266(6) 0.0395(7) 0.0410(7) 0.0071(5) 0.0164(5) 0.0044(5)
C25 0.0601(10) 0.0501(9) 0.0406(7) 0.0109(6) 0.0268(7) 0.0048(7)
C27 0.0304(6) 0.0342(7) 0.0433(7) 0.0017(5) 0.0122(6) 0.0035(5)
C26 0.0448(8) 0.0463(8) 0.0536(8) 0.0044(6) 0.0299(7) 0.0028(6)
C24 0.0440(8) 0.0572(9) 0.0377(7) 0.0163(6) 0.0115(6) 0.0103(7)

loop_
_atom_type_symbol
_atom_type_description
_atom_type_scat_dispersion_real
_atom_type_scat_dispersion_imag
_atom_type_scat_source
C C 0.0181 0.0091 'International Tables Vol C Tables 4.2.6.8 and 6.1.1.4'
H H 0.0000 0.0000 'International Tables Vol C Tables 4.2.6.8 and 6.1.1.4'
N N 0.0311 0.0180 'International Tables Vol C Tables 4.2.6.8 and 6.1.1.4'
O O 0.0492 0.0322 'International Tables Vol C Tables 4.2.6.8 and 6.1.1.4'

loop_
_geom_angle_atom_site_label_1
_geom_angle_atom_site_label_2
_geom_angle_atom_site_label_3
_geom_angle
_geom_angle_site_symmetry_1
_geom_angle_site_symmetry_3
_geom_angle_publ_flag
C2 O28 C29 118.57(9) . . ?
C16 C11 C12 118.75(10) . . ?
C16 C11 C1 120.04(10) . . ?
C12 C11 C1 121.21(10) . . ?
C18 O19 C20 116.45(9) . . ?
C5 C10 C1 119.68(10) . . ?
C9 C10 C1 122.27(10) . . ?
C9 C10 C5 118.04(10) . . ?
C12 N17 H17 115.7 . . ?
C18 N17 H17 115.7 . . ?
C18 N17 C12 128.59(9) . . ?
C9 C8 H8 119.5 . . ?
C9 C8 C7 121.03(11) . . ?
C7 C8 H8 119.5 . . ?
C2 C3 H3 120.1 . . ?
C4 C3 H3 120.1 . . ?
C4 C3 C2 119.80(10) . . ?
C11 C16 H16 119.4 . . ?
C15 C16 C11 121.25(11) . . ?
C15 C16 H16 119.4 . . ?
O28 C2 C3 121.01(10) . . ?
C1 C2 O28 116.91(10) . . ?
C1 C2 C3 121.89(10) . . ?
C11 C12 N17 117.01(10) . . ?
C13 C12 C11 120.08(11) . . ?
C13 C12 N17 122.90(11) . . ?
C34 C29 O28 121.29(10) . . ?
C34 C29 C30 121.63(11) . . ?
C30 C29 O28 116.95(11) . . ?
C10 C1 C11 120.94(9) . . ?
C2 C1 C11 120.48(10) . . ?
C2 C1 C10 118.58(10) . . ?
C16 C15 H15 120.3 . . ?
C14 C15 C16 119.35(12) . . ?
C14 C15 H15 120.3 . . ?
C6 C5 C10 119.43(10) . . ?
C6 C5 C4 121.76(10) . . ?
C4 C5 C10 118.79(10) . . ?
C34 C33 H33 119.8 . . ?
C32 C33 H33 119.8 . . ?
C32 C33 C34 120.39(13) . . ?
C10 C9 H9 119.7 . . ?
C8 C9 C10 120.69(11) . . ?
C8 C9 H9 119.7 . . ?
C29 C34 C33 118.95(12) . . ?
C29 C34 H34 120.5 . . ?
C33 C34 H34 120.5 . . ?
C33 C32 H32 120.0 . . ?
C31 C32 C33 119.92(12) . . ?
C31 C32 H32 120.0 . . ?
C12 C13 H13 120.1 . . ?
C14 C13 C12 119.77(11) . . ?
C14 C13 H13 120.1 . . ?
O19 C18 N17 108.43(9) . . ?
O21 C18 O19 124.77(11) . . ?
O21 C18 N17 126.79(11) . . ?
C29 C30 H30 120.6 . . ?
C29 C30 C31 118.73(13) . . ?
C31 C30 H30 120.6 . . ?
O19 C20 H20A 109.3 . . ?
O19 C20 H20B 109.3 . . ?
O19 C20 C22 111.82(10) . . ?
H20A C20 H20B 107.9 . . ?
C22 C20 H20A 109.3 . . ?
C22 C20 H20B 109.3 . . ?
C32 C31 C30 120.39(12) . . ?
C32 C31 H31 119.8 . . ?
C30 C31 H31 119.8 . . ?
C15 C14 C13 120.79(11) . . ?
C15 C14 H14 119.6 . . ?
C13 C14 H14 119.6 . . ?
C22 C23 H23 119.6 . . ?
C22 C23 C24 120.90(12) . . ?
C24 C23 H23 119.6 . . ?
C23 C22 C20 119.90(11) . . ?
C23 C22 C27 118.67(12) . . ?
C27 C22 C20 121.33(11) . . ?
C5 C6 H6 119.5 . . ?
C7 C6 C5 121.10(11) . . ?
C7 C6 H6 119.5 . . ?
C3 C4 C5 121.26(10) . . ?
C3 C4 H4 119.4 . . ?
C5 C4 H4 119.4 . . ?
C8 C7 H7 120.2 . . ?
C6 C7 C8 119.70(11) . . ?
C6 C7 H7 120.2 . . ?
C26 C25 H25 120.3 . . ?
C24 C25 H25 120.3 . . ?
C24 C25 C26 119.43(13) . . ?
C22 C27 H27 119.8 . . ?
C26 C27 C22 120.41(13) . . ?
C26 C27 H27 119.8 . . ?
C25 C26 C27 120.54(13) . . ?
C25 C26 H26 119.7 . . ?
C27 C26 H26 119.7 . . ?
C23 C24 H24 120.0 . . ?
C25 C24 C23 120.05(14) . . ?
C25 C24 H24 120.0 . . ?

loop_
_geom_bond_atom_site_label_1
_geom_bond_atom_site_label_2
_geom_bond_distance
_geom_bond_site_symmetry_2
_geom_bond_publ_flag
O28 C2 1.3798(14) . ?
O28 C29 1.3927(14) . ?
C11 C16 1.3895(17) . ?
C11 C12 1.4018(16) . ?
C11 C1 1.4973(15) . ?
O19 C18 1.3537(14) . ?
O19 C20 1.4482(14) . ?
C10 C1 1.4319(16) . ?
C10 C5 1.4253(16) . ?
C10 C9 1.4179(16) . ?
N17 H17 0.8600 . ?
N17 C12 1.4113(15) . ?
N17 C18 1.3543(15) . ?
C8 H8 0.9300 . ?
C8 C9 1.3705(17) . ?
C8 C7 1.4044(18) . ?
O21 C18 1.2024(14) . ?
C3 H3 0.9300 . ?
C3 C2 1.4112(16) . ?
C3 C4 1.3614(17) . ?
C16 H16 0.9300 . ?
C16 C15 1.3877(17) . ?
C2 C1 1.3773(16) . ?
C12 C13 1.3946(16) . ?
C29 C34 1.3753(19) . ?
C29 C30 1.3823(17) . ?
C15 H15 0.9300 . ?
C15 C14 1.3800(19) . ?
C5 C6 1.4128(16) . ?
C5 C4 1.4142(16) . ?
C33 H33 0.9300 . ?
C33 C34 1.3879(19) . ?
C33 C32 1.382(2) . ?
C9 H9 0.9300 . ?
C34 H34 0.9300 . ?
C32 H32 0.9300 . ?
C32 C31 1.380(2) . ?
C13 H13 0.9300 . ?
C13 C14 1.3847(18) . ?
C30 H30 0.9300 . ?
C30 C31 1.3905(19) . ?
C20 H20A 0.9700 . ?
C20 H20B 0.9700 . ?
C20 C22 1.5056(17) . ?
C31 H31 0.9300 . ?
C14 H14 0.9300 . ?
C23 H23 0.9300 . ?
C23 C22 1.3843(18) . ?
C23 C24 1.3868(19) . ?
C22 C27 1.3875(18) . ?
C6 H6 0.9300 . ?
C6 C7 1.3630(18) . ?
C4 H4 0.9300 . ?
C7 H7 0.9300 . ?
C25 H25 0.9300 . ?
C25 C26 1.382(2) . ?
C25 C24 1.379(2) . ?
C27 H27 0.9300 . ?
C27 C26 1.384(2) . ?
C26 H26 0.9300 . ?
C24 H24 0.9300 . ?

loop_
_geom_torsion_atom_site_label_1
_geom_torsion_atom_site_label_2
_geom_torsion_atom_site_label_3
_geom_torsion_atom_site_label_4
_geom_torsion
_geom_torsion_site_symmetry_1
_geom_torsion_site_symmetry_2
_geom_torsion_site_symmetry_3
_geom_torsion_site_symmetry_4
_geom_torsion_publ_flag
O28 C2 C1 C11 5.58(16) . . . . ?
O28 C2 C1 C10 -174.88(9) . . . . ?
O28 C29 C34 C33 175.65(11) . . . . ?
O28 C29 C30 C31 -176.05(11) . . . . ?
C11 C16 C15 C14 0.23(18) . . . . ?
C11 C12 C13 C14 0.08(17) . . . . ?
O19 C20 C22 C23 -130.02(12) . . . . ?
O19 C20 C22 C27 53.49(15) . . . . ?
C10 C5 C6 C7 -0.87(18) . . . . ?
C10 C5 C4 C3 -0.28(17) . . . . ?
N17 C12 C13 C14 179.88(11) . . . . ?
C3 C2 C1 C11 -179.40(10) . . . . ?
C3 C2 C1 C10 0.15(17) . . . . ?
C16 C11 C12 N17 -179.70(10) . . . . ?
C16 C11 C12 C13 0.11(16) . . . . ?
C16 C11 C1 C10 -106.76(12) . . . . ?
C16 C11 C1 C2 72.78(14) . . . . ?
C16 C15 C14 C13 -0.03(18) . . . . ?
C2 O28 C29 C34 55.51(15) . . . . ?
C2 O28 C29 C30 -128.56(11) . . . . ?
C2 C3 C4 C5 0.80(18) . . . . ?
C12 C11 C16 C15 -0.27(17) . . . . ?
C12 C11 C1 C10 73.49(14) . . . . ?
C12 C11 C1 C2 -106.98(13) . . . . ?
C12 N17 C18 O19 176.47(10) . . . . ?
C12 N17 C18 O21 -4.3(2) . . . . ?
C12 C13 C14 C15 -0.12(18) . . . . ?
C29 O28 C2 C3 30.67(16) . . . . ?
C29 O28 C2 C1 -154.26(10) . . . . ?
C29 C30 C31 C32 0.07(19) . . . . ?
C1 C11 C16 C15 179.97(10) . . . . ?
C1 C11 C12 N17 0.06(15) . . . . ?
C1 C11 C12 C13 179.87(10) . . . . ?
C1 C10 C5 C6 -178.78(10) . . . . ?
C1 C10 C5 C4 -0.30(16) . . . . ?
C1 C10 C9 C8 179.66(11) . . . . ?
C5 C10 C1 C11 179.91(10) . . . . ?
C5 C10 C1 C2 0.36(16) . . . . ?
C5 C10 C9 C8 0.40(17) . . . . ?
C5 C6 C7 C8 0.33(19) . . . . ?
C33 C32 C31 C30 0.2(2) . . . . ?
C9 C10 C1 C11 0.65(16) . . . . ?
C9 C10 C1 C2 -178.89(11) . . . . ?
C9 C10 C5 C6 0.50(16) . . . . ?
C9 C10 C5 C4 178.98(10) . . . . ?
C9 C8 C7 C6 0.6(2) . . . . ?
C34 C29 C30 C31 -0.13(18) . . . . ?
C34 C33 C32 C31 -0.4(2) . . . . ?
C32 C33 C34 C29 0.38(19) . . . . ?
C18 O19 C20 C22 -108.87(12) . . . . ?
C18 N17 C12 C11 -175.30(11) . . . . ?
C18 N17 C12 C13 4.89(19) . . . . ?
C30 C29 C34 C33 -0.10(18) . . . . ?
C20 O19 C18 N17 -173.24(10) . . . . ?
C20 O19 C18 O21 7.56(17) . . . . ?
C20 C22 C27 C26 175.65(12) . . . . ?
C23 C22 C27 C26 -0.88(18) . . . . ?
C22 C23 C24 C25 -0.3(2) . . . . ?
C22 C27 C26 C25 0.2(2) . . . . ?
C6 C5 C4 C3 178.16(11) . . . . ?
C4 C3 C2 O28 174.09(11) . . . . ?
C4 C3 C2 C1 -0.74(18) . . . . ?
C4 C5 C6 C7 -179.30(12) . . . . ?
C7 C8 C9 C10 -0.96(19) . . . . ?
C26 C25 C24 C23 -0.3(2) . . . . ?
C24 C23 C22 C20 -175.65(12) . . . . ?
C24 C23 C22 C27 0.93(19) . . . . ?
C24 C25 C26 C27 0.4(2) . . . . ?
